data_4072464
loop_
_publ_author_name
'Elbjeirami, Oussama'
'Yockel, Scott'
'Campana, Charles F.'
'Wilson, Angela K.'
'Omary, Mohammad A.'

_publ_section_title
;
 Photophysics and Bonding in Neutral Gold(I) Organometallic Complexes with
 an Extended Aurophilic Supramolecular Structure
;
_journal_issue 10
_journal_name_full Organometallics
_journal_page_first 2550
_journal_paper_doi 10.1021/om060524t
_journal_volume 26
_journal_year 2007
_chemical_formula_sum 'C9 H17 Au Cl N'
_chemical_formula_weight 371.65
_chemical_name_systematic
; 
 ? 
;
_space_group_IT_number 15
_symmetry_cell_setting monoclinic
_symmetry_space_group_name_Hall '-C 2yc'
_symmetry_space_group_name_H-M 'C 1 2/c 1'
_atom_sites_solution_hydrogens geom
_atom_sites_solution_primary direct
_atom_sites_solution_secondary difmap
_audit_creation_method SHELXL-97
_cell_angle_alpha 90.00
_cell_angle_beta 98.263(2)
_cell_angle_gamma 90.00
_cell_formula_units_Z 8
_cell_length_a 19.9362(9)
_cell_length_b 8.0691(4)
_cell_length_c 14.8652(7)
_cell_measurement_reflns_used 6915
_cell_measurement_temperature 100(2)
_cell_measurement_theta_max 30.50
_cell_measurement_theta_min 2.65
_cell_volume 2366.50(19)
_computing_cell_refinement 'Bruker APEX2'
_computing_data_collection 'Bruker APEX2'
_computing_data_reduction 'Bruker SAINT'
_computing_molecular_graphics 'Bruker SHELXTL'
_computing_publication_material 'Bruker SHELXTL'
_computing_structure_refinement 'Bruker SHELXTL'
_computing_structure_solution 'Bruker SHELXTL'
_diffrn_ambient_temperature 100(2)
_diffrn_measured_fraction_theta_full 0.992
_diffrn_measured_fraction_theta_max 0.992
_diffrn_measurement_device_type 'Bruker Kappa APEX II CCD area detector'
_diffrn_measurement_method 'phi and omega scans'
_diffrn_radiation_monochromator graphite
_diffrn_radiation_source 'fine-focus sealed tube'
_diffrn_radiation_type MoK\a
_diffrn_radiation_wavelength 0.71073
_diffrn_reflns_av_R_equivalents 0.0314
_diffrn_reflns_av_sigmaI/netI 0.0207
_diffrn_reflns_limit_h_max 28
_diffrn_reflns_limit_h_min -28
_diffrn_reflns_limit_k_max 11
_diffrn_reflns_limit_k_min -11
_diffrn_reflns_limit_l_max 21
_diffrn_reflns_limit_l_min -21
_diffrn_reflns_number 20025
_diffrn_reflns_theta_full 30.60
_diffrn_reflns_theta_max 30.60
_diffrn_reflns_theta_min 2.73
_exptl_absorpt_coefficient_mu 12.613
_exptl_absorpt_correction_T_max 0.3652
_exptl_absorpt_correction_T_min 0.0721
_exptl_absorpt_correction_type 'empirical multi-scan'
_exptl_absorpt_process_details 'Bruker SADABS'
_exptl_crystal_colour clear
_exptl_crystal_density_diffrn 2.086
_exptl_crystal_density_meas 0
_exptl_crystal_density_method 'not measured'
_exptl_crystal_description plate
_exptl_crystal_F_000 1392
_exptl_crystal_size_max 0.44
_exptl_crystal_size_mid 0.36
_exptl_crystal_size_min 0.10
_refine_diff_density_max 1.928
_refine_diff_density_min -1.072
_refine_diff_density_rms 0.114
_refine_ls_extinction_coef 0.00002(2)
_refine_ls_extinction_expression Fc^*^=kFc[1+0.001xFc^2^\l^3^/sin(2\q)]^-1/4^
_refine_ls_extinction_method SHELXL
_refine_ls_goodness_of_fit_ref 1.053
_refine_ls_hydrogen_treatment mixed
_refine_ls_matrix_type full
_refine_ls_number_parameters 130
_refine_ls_number_reflns 3620
_refine_ls_number_restraints 0
_refine_ls_restrained_S_all 1.053
_refine_ls_R_factor_all 0.0203
_refine_ls_R_factor_gt 0.0162
_refine_ls_shift/su_max 0.010
_refine_ls_shift/su_mean 0.001
_refine_ls_structure_factor_coef Fsqd
_refine_ls_weighting_details 'calc w=1/[\s^2^(Fo^2^)+(0.0190P)^2^+2.5202P] where P=(Fo^2^+2Fc^2^)/3'
_refine_ls_weighting_scheme calc
_refine_ls_wR_factor_gt 0.0407
_refine_ls_wR_factor_ref 0.0433
_reflns_number_gt 3177
_reflns_number_total 3620
_reflns_threshold_expression >2sigma(I)
_cod_data_source_file om060524tsi20060615_031148.cif
_cod_data_source_block unt21
_cod_depositor_comments
;
The following automatic conversions were performed:

'_symmetry_cell_setting' value 'Monoclinic' changed to 'monoclinic'
according to /home/saulius/struct/CIF-dictionaries/cif_core.dic
dictionary named 'cif_core.dic' version 2.4.1 from 2010-06-29.

Automatic conversion script
Id: cif_fix_values 1715 2011-07-08 13:25:40Z adriana 
;
_cod_original_sg_symbol_H-M C2/c
_cod_database_code 4072464

loop_
_symmetry_equiv_pos_as_xyz
'x, y, z'
'-x, y, -z+1/2'
'x+1/2, y+1/2, z'
'-x+1/2, y+1/2, -z+1/2'
'-x, -y, -z'
'x, -y, z-1/2'
'-x+1/2, -y+1/2, -z'
'x+1/2, -y+1/2, z-1/2'

loop_
_atom_site_label
_atom_site_type_symbol
_atom_site_fract_x
_atom_site_fract_y
_atom_site_fract_z
_atom_site_U_iso_or_equiv
_atom_site_adp_type
_atom_site_occupancy
_atom_site_symmetry_multiplicity
_atom_site_calc_flag
_atom_site_refinement_flags
Au1 Au 1.031727(4) -0.004177(7) 0.113071(5) 0.01764(4) Uani 1 1 d .
Cl1 Cl 1.12915(3) -0.12784(7) 0.09004(4) 0.03219(13) Uani 1 1 d .
N1 N 0.90593(9) 0.18144(19) 0.15594(11) 0.0190(3) Uani 1 1 d .
C1 C 0.95150(11) 0.1091(2) 0.13919(13) 0.0193(4) Uani 1 1 d .
C2 C 0.84361(11) 0.2680(2) 0.17047(13) 0.0192(4) Uani 1 1 d .
C3 C 0.78761(11) 0.1373(3) 0.15432(18) 0.0320(5) Uani 1 1 d .
H3A H 0.7836 0.0974 0.0915 0.041(8) Uiso 1 1 calc R
H3B H 0.7445 0.1864 0.1649 0.043(8) Uiso 1 1 calc R
H3C H 0.7988 0.0443 0.1962 0.042(8) Uiso 1 1 calc R
C4 C 0.85245(13) 0.3259(3) 0.26905(14) 0.0294(5) Uani 1 1 d .
H4A H 0.8565 0.2293 0.3094 0.053(8) Uiso 1 1 calc R
H4B H 0.8130 0.3920 0.2794 0.039(7) Uiso 1 1 calc R
H4C H 0.8935 0.3936 0.2817 0.032(7) Uiso 1 1 calc R
C5 C 0.82924(11) 0.4045(2) 0.09832(13) 0.0201(4) Uani 1 1 d .
H5A H 0.7823 0.4430 0.1001 0.024 Uiso 1 1 calc R
H5B H 0.8293 0.3506 0.0385 0.024 Uiso 1 1 calc R
C6 C 0.87394(13) 0.5618(2) 0.09883(15) 0.0262(4) Uani 1 1 d .
C7 C 0.94960(16) 0.5249(3) 0.1112(2) 0.0367(6) Uani 1 1 d .
H7A H 0.9747 0.6276 0.1046 0.062(10) Uiso 1 1 calc R
H7B H 0.9592 0.4449 0.0651 0.035(7) Uiso 1 1 calc R
H7C H 0.9636 0.4784 0.1719 0.056(11) Uiso 1 1 calc R
C8 C 0.85454(18) 0.6399(3) 0.00499(19) 0.0491(7) Uani 1 1 d .
H8A H 0.8783 0.7456 0.0025 0.059(9) Uiso 1 1 calc R
H8B H 0.8055 0.6590 -0.0061 0.052(9) Uiso 1 1 calc R
H8C H 0.8673 0.5650 -0.0416 0.067(10) Uiso 1 1 calc R
C9 C 0.85849(17) 0.6869(3) 0.1702(2) 0.0439(7) Uani 1 1 d .
H9A H 0.8756 0.6449 0.2310 0.048(9) Uiso 1 1 calc R
H9B H 0.8094 0.7035 0.1649 0.054(9) Uiso 1 1 calc R
H9C H 0.8805 0.7927 0.1604 0.097(14) Uiso 1 1 calc R

loop_
_atom_site_aniso_label
_atom_site_aniso_U_11
_atom_site_aniso_U_22
_atom_site_aniso_U_33
_atom_site_aniso_U_23
_atom_site_aniso_U_13
_atom_site_aniso_U_12
Au1 0.01758(6) 0.01879(5) 0.01644(5) -0.00268(2) 0.00202(3) 0.00374(2)
Cl1 0.0272(3) 0.0433(3) 0.0265(3) -0.0040(2) 0.0052(2) 0.0158(2)
N1 0.0213(8) 0.0183(7) 0.0176(7) 0.0003(6) 0.0036(6) 0.0029(6)
C1 0.0221(10) 0.0191(8) 0.0163(8) -0.0006(6) 0.0012(7) 0.0005(8)
C2 0.0196(10) 0.0174(8) 0.0216(9) 0.0028(7) 0.0065(8) 0.0052(7)
C3 0.0204(11) 0.0223(9) 0.0549(16) 0.0064(9) 0.0114(11) 0.0017(8)
C4 0.0384(13) 0.0320(10) 0.0198(10) 0.0049(8) 0.0113(9) 0.0135(10)
C5 0.0248(11) 0.0177(8) 0.0175(9) 0.0024(6) 0.0023(8) 0.0041(7)
C6 0.0366(13) 0.0171(8) 0.0272(10) 0.0027(7) 0.0123(9) 0.0004(8)
C7 0.0365(15) 0.0277(10) 0.0485(16) 0.0005(11) 0.0144(13) -0.0084(10)
C8 0.071(2) 0.0355(13) 0.0428(15) 0.0210(11) 0.0162(15) 0.0067(13)
C9 0.066(2) 0.0207(10) 0.0502(16) -0.0100(10) 0.0273(15) -0.0052(11)

loop_
_atom_type_symbol
_atom_type_description
_atom_type_scat_dispersion_real
_atom_type_scat_dispersion_imag
_atom_type_scat_source
C C 0.0033 0.0016 'International Tables Vol C Tables 4.2.6.8 and 6.1.1.4'
H H 0.0000 0.0000 'International Tables Vol C Tables 4.2.6.8 and 6.1.1.4'
N N 0.0061 0.0033 'International Tables Vol C Tables 4.2.6.8 and 6.1.1.4'
Cl Cl 0.1484 0.1585 'International Tables Vol C Tables 4.2.6.8 and 6.1.1.4'
Au Au -2.0133 8.8022 'International Tables Vol C Tables 4.2.6.8 and 6.1.1.4'

loop_
_geom_angle_atom_site_label_1
_geom_angle_atom_site_label_2
_geom_angle_atom_site_label_3
_geom_angle
C1 Au1 Cl1 176.37(6)
C1 N1 C2 174.9(2)
N1 C1 Au1 177.06(18)
N1 C2 C4 107.69(17)
N1 C2 C3 105.26(15)
C4 C2 C3 110.08(18)
N1 C2 C5 108.38(16)
C4 C2 C5 115.84(16)
C3 C2 C5 109.05(18)
C2 C3 H3A 109.5
C2 C3 H3B 109.5
H3A C3 H3B 109.5
C2 C3 H3C 109.5
H3A C3 H3C 109.5
H3B C3 H3C 109.5
C2 C4 H4A 109.5
C2 C4 H4B 109.5
H4A C4 H4B 109.5
C2 C4 H4C 109.5
H4A C4 H4C 109.5
H4B C4 H4C 109.5
C2 C5 C6 122.32(18)
C2 C5 H5A 106.8
C6 C5 H5A 106.8
C2 C5 H5B 106.8
C6 C5 H5B 106.8
H5A C5 H5B 106.6
C7 C6 C9 109.9(2)
C7 C6 C8 107.9(2)
C9 C6 C8 108.1(2)
C7 C6 C5 113.55(17)
C9 C6 C5 111.81(18)
C8 C6 C5 105.3(2)
C6 C7 H7A 109.5
C6 C7 H7B 109.5
H7A C7 H7B 109.5
C6 C7 H7C 109.5
H7A C7 H7C 109.5
H7B C7 H7C 109.5
C6 C8 H8A 109.5
C6 C8 H8B 109.5
H8A C8 H8B 109.5
C6 C8 H8C 109.5
H8A C8 H8C 109.5
H8B C8 H8C 109.5
C6 C9 H9A 109.5
C6 C9 H9B 109.5
H9A C9 H9B 109.5
C6 C9 H9C 109.5
H9A C9 H9C 109.5
H9B C9 H9C 109.5

loop_
_geom_bond_atom_site_label_1
_geom_bond_atom_site_label_2
_geom_bond_distance
Au1 C1 1.929(2)
Au1 Cl1 2.2532(5)
N1 C1 1.137(3)
N1 C2 1.468(3)
C2 C4 1.524(3)
C2 C3 1.529(3)
C2 C5 1.536(3)
C3 H3A 0.9800
C3 H3B 0.9800
C3 H3C 0.9800
C4 H4A 0.9800
C4 H4B 0.9800
C4 H4C 0.9800
C5 C6 1.550(3)
C5 H5A 0.9900
C5 H5B 0.9900
C6 C7 1.522(4)
C6 C9 1.527(3)
C6 C8 1.529(3)
C7 H7A 0.9800
C7 H7B 0.9800
C7 H7C 0.9800
C8 H8A 0.9800
C8 H8B 0.9800
C8 H8C 0.9800
C9 H9A 0.9800
C9 H9B 0.9800
C9 H9C 0.9800
